data_4038339
loop_
_publ_author_name
'Duddupudi, Anantha Lakshmi'
'Pandey, Pankaj'
'Vo, Hien'
'Welsh, Colin L.'
'Doerksen, Robert J.'
'Cuny, Gregory D.'

_publ_section_title
;
 Hypervalent Iodine Mediated Oxidative Cyclization of Acrylamide
 N-Carbamates to 5,5-Disubstituted Oxazolidine-2,4-diones
;
_journal_name_full 'The Journal of Organic Chemistry'
_journal_paper_doi 10.1021/acs.joc.0c00581
_journal_year 2020
_chemical_formula_sum 'C16 H19 N O7'
_chemical_formula_weight 337.32
_space_group_IT_number 14
_space_group_name_Hall '-P 2yn'
_space_group_name_H-M_alt 'P 1 21/n 1'
_symmetry_cell_setting monoclinic
_symmetry_space_group_name_H-M 'P 1 21/n 1'
_atom_sites_solution_hydrogens geom
_atom_sites_solution_primary direct
_atom_sites_solution_secondary difmap
_audit_creation_method SHELXL-97
_cell_angle_alpha 90.00
_cell_angle_beta 116.028(2)
_cell_angle_gamma 90.00
_cell_formula_units_Z 4
_cell_length_a 13.342(2)
_cell_length_b 9.109(2)
_cell_length_c 15.058(3)
_cell_measurement_reflns_used 8109
_cell_measurement_temperature 123(2)
_cell_measurement_theta_max 25.02
_cell_measurement_theta_min 2.70
_cell_volume 1644.4(5)
_computing_cell_refinement 'SAINT v8.34A (Bruker-Nonius, 2017)'
_computing_data_collection 'APEX2 v2014.11-0 (Bruker-Nonius, 2014)'
_computing_data_reduction 'SAINT v8.34A (Bruker-Nonius, 2017)'
_computing_structure_refinement 'SHELXL v6.12 (G.M. Sheldrick, 2001)'
_computing_structure_solution 'SHELXTL XT 2014/4 (G.M. Sheldrick, 2014)'
_diffrn_ambient_temperature 123(2)
_diffrn_detector_area_resol_mean 4K
_diffrn_measured_fraction_theta_full 0.998
_diffrn_measured_fraction_theta_max 0.998
_diffrn_measurement_device_type 'Bruker DUO APEX II CCD'
_diffrn_measurement_method CCD
_diffrn_radiation_monochromator graphite
_diffrn_radiation_source 'fine-focus sealed tube'
_diffrn_radiation_type MoK\a
_diffrn_radiation_wavelength 0.71073
_diffrn_reflns_av_R_equivalents 0.0141
_diffrn_reflns_av_sigmaI/netI 0.0110
_diffrn_reflns_limit_h_max 14
_diffrn_reflns_limit_h_min -15
_diffrn_reflns_limit_k_max 10
_diffrn_reflns_limit_k_min 0
_diffrn_reflns_limit_l_max 17
_diffrn_reflns_limit_l_min 0
_diffrn_reflns_number 17728
_diffrn_reflns_theta_full 25.02
_diffrn_reflns_theta_max 25.02
_diffrn_reflns_theta_min 2.70
_diffrn_standards_decay_% 0.0
_exptl_absorpt_coefficient_mu 0.108
_exptl_absorpt_correction_T_max 0.7456
_exptl_absorpt_correction_T_min 0.7119
_exptl_absorpt_correction_type empirical
_exptl_absorpt_process_details 'SAINT v7.60A'
_exptl_crystal_colour Colorless
_exptl_crystal_density_diffrn 1.363
_exptl_crystal_density_method 'not measured'
_exptl_crystal_description parallelepiped
_exptl_crystal_F_000 712
_exptl_crystal_size_max 0.25
_exptl_crystal_size_mid 0.20
_exptl_crystal_size_min 0.20
_refine_diff_density_max 0.380
_refine_diff_density_min -0.199
_refine_diff_density_rms 0.041
_refine_ls_extinction_coef 0.0032(6)
_refine_ls_extinction_expression Fc^*^=kFc[1+0.001xFc^2^\l^3^/sin(2\q)]^-1/4^
_refine_ls_extinction_method SHELXL
_refine_ls_goodness_of_fit_ref 1.167
_refine_ls_hydrogen_treatment noref
_refine_ls_matrix_type full
_refine_ls_number_parameters 222
_refine_ls_number_reflns 2880
_refine_ls_number_restraints 0
_refine_ls_restrained_S_all 1.167
_refine_ls_R_factor_all 0.0408
_refine_ls_R_factor_gt 0.0388
_refine_ls_shift/su_max 0.002
_refine_ls_shift/su_mean 0.000
_refine_ls_structure_factor_coef Fsqd
_refine_ls_weighting_details 'calc w=1/[\s^2^(Fo^2^)+(0.0208P)^2^+1.5267P] where P=(Fo^2^+2Fc^2^)/3'
_refine_ls_weighting_scheme calc
_refine_ls_wR_factor_gt 0.0927
_refine_ls_wR_factor_ref 0.0940
_reflns_number_gt 2707
_reflns_number_total 2880
_reflns_threshold_expression >3.99sigma(I)
_cod_data_source_file jo0c00581_si_002.cif
_cod_data_source_block k1673
_cod_depositor_comments
;
The following automatic conversions were performed:

data item '_exptl_absorpt_correction_type' value 'Empirical' was
changed to 'empirical' in accordance with the
/home/data/users/saulius/crontab/automatic-downloads/rss-feeds/ACS/lib/dictionaries/cif_core.dic
dictionary named 'cif_core.dic' version 2.4.2 last updated on
2011-04-26.

data item '_symmetry_cell_setting' value 'Monoclinic' was changed to
'monoclinic' in accordance with the
/home/data/users/saulius/crontab/automatic-downloads/rss-feeds/ACS/lib/dictionaries/cif_core.dic
dictionary named 'cif_core.dic' version 2.4.2 last updated on
2011-04-26.

Automatic conversion script
Id: cif_fix_values 7556 2019-12-06 15:28:31Z antanas 
;
_cod_original_sg_symbol_H-M P2(1)/n
_cod_database_code 4038339

loop_
_symmetry_equiv_pos_as_xyz
'x, y, z'
'-x+1/2, y+1/2, -z+1/2'
'-x, -y, -z'
'x-1/2, -y-1/2, z-1/2'

loop_
_atom_site_label
_atom_site_type_symbol
_atom_site_fract_x
_atom_site_fract_y
_atom_site_fract_z
_atom_site_U_iso_or_equiv
_atom_site_adp_type
_atom_site_occupancy
_atom_site_symmetry_multiplicity
_atom_site_calc_flag
_atom_site_refinement_flags
_atom_site_disorder_assembly
_atom_site_disorder_group
O1 O 0.48153(10) 0.79358(14) 0.71994(9) 0.0228(3) Uani 1 1 d . . .
O2 O 0.47294(12) 0.62924(16) 0.82800(10) 0.0324(3) Uani 1 1 d . . .
O3 O 0.62744(12) 0.59710(17) 0.61278(10) 0.0360(4) Uani 1 1 d . . .
O4 O 0.34884(10) 0.69181(14) 0.53496(9) 0.0247(3) Uani 1 1 d . . .
O5 O 0.24162(12) 0.77003(17) 0.38132(10) 0.0410(4) Uani 1 1 d . . .
O6 O 0.54359(10) 0.22756(14) 0.88451(9) 0.0260(3) Uani 1 1 d . . .
O7 O 0.37451(11) 0.03255(14) 0.81751(10) 0.0300(3) Uani 1 1 d . . .
N1 N 0.55326(11) 0.57027(16) 0.72397(10) 0.0200(3) Uani 1 1 d . . .
C1 C 0.52342(14) 0.7948(2) 0.64514(12) 0.0211(4) Uani 1 1 d . . .
C2 C 0.49938(14) 0.6610(2) 0.76396(12) 0.0230(4) Uani 1 1 d . . .
C3 C 0.57652(14) 0.6439(2) 0.65638(12) 0.0242(4) Uani 1 1 d . . .
C4 C 0.60361(15) 0.9217(2) 0.66489(14) 0.0295(4) Uani 1 1 d . . .
H4A H 0.6643 0.9128 0.7318 0.044 Uiso 1 1 calc R . .
H4B H 0.5640 1.0144 0.6590 0.044 Uiso 1 1 calc R . .
H4C H 0.6345 0.9199 0.6167 0.044 Uiso 1 1 calc R . .
C5 C 0.42444(15) 0.8096(2) 0.54421(12) 0.0231(4) Uani 1 1 d . . .
H5A H 0.3872 0.9055 0.5386 0.028 Uiso 1 1 calc R . .
H5B H 0.4494 0.8030 0.4914 0.028 Uiso 1 1 calc R . .
C6 C 0.25674(15) 0.6850(2) 0.44758(13) 0.0265(4) Uani 1 1 d . . .
C7 C 0.18213(15) 0.5620(2) 0.44526(14) 0.0299(4) Uani 1 1 d . . .
H7A H 0.1048 0.5868 0.4003 0.045 Uiso 1 1 calc R . .
H7B H 0.1884 0.5458 0.5118 0.045 Uiso 1 1 calc R . .
H7C H 0.2041 0.4725 0.4221 0.045 Uiso 1 1 calc R . .
C8 C 0.58800(15) 0.4210(2) 0.75952(13) 0.0252(4) Uani 1 1 d . . .
H8A H 0.6219 0.4206 0.8327 0.030 Uiso 1 1 calc R . .
H8B H 0.6456 0.3886 0.7390 0.030 Uiso 1 1 calc R . .
C9 C 0.49174(14) 0.31407(19) 0.72023(12) 0.0206(4) Uani 1 1 d . . .
C10 C 0.47243(14) 0.22225(19) 0.78478(12) 0.0208(4) Uani 1 1 d . . .
C11 C 0.38504(15) 0.1189(2) 0.74811(13) 0.0227(4) Uani 1 1 d . . .
C12 C 0.31657(15) 0.1122(2) 0.64700(14) 0.0262(4) Uani 1 1 d . . .
H12A H 0.2569 0.0437 0.6217 0.031 Uiso 1 1 calc R . .
C13 C 0.33573(15) 0.2059(2) 0.58294(13) 0.0260(4) Uani 1 1 d . . .
H13A H 0.2884 0.2015 0.5140 0.031 Uiso 1 1 calc R . .
C14 C 0.42273(15) 0.3052(2) 0.61844(13) 0.0240(4) Uani 1 1 d . . .
H14A H 0.4358 0.3675 0.5740 0.029 Uiso 1 1 calc R . .
C15 C 0.49542(18) 0.2874(3) 0.94549(14) 0.0373(5) Uani 1 1 d . . .
H15A H 0.5488 0.2783 1.0152 0.056 Uiso 1 1 calc R . .
H15B H 0.4272 0.2333 0.9337 0.056 Uiso 1 1 calc R . .
H15C H 0.4774 0.3912 0.9291 0.056 Uiso 1 1 calc R . .
C16 C 0.28513(17) -0.0724(2) 0.78283(17) 0.0349(5) Uani 1 1 d . . .
H16A H 0.2859 -0.1273 0.8391 0.052 Uiso 1 1 calc R . .
H16B H 0.2947 -0.1405 0.7368 0.052 Uiso 1 1 calc R . .
H16C H 0.2137 -0.0209 0.7490 0.052 Uiso 1 1 calc R . .

loop_
_atom_site_aniso_label
_atom_site_aniso_U_11
_atom_site_aniso_U_22
_atom_site_aniso_U_33
_atom_site_aniso_U_23
_atom_site_aniso_U_13
_atom_site_aniso_U_12
O1 0.0239(6) 0.0248(7) 0.0207(6) 0.0007(5) 0.0108(5) -0.0005(5)
O2 0.0408(8) 0.0366(8) 0.0282(7) 0.0031(6) 0.0228(6) -0.0025(6)
O3 0.0387(8) 0.0442(9) 0.0346(7) 0.0110(7) 0.0249(7) 0.0147(7)
O4 0.0235(6) 0.0247(7) 0.0191(6) 0.0024(5) 0.0031(5) -0.0019(5)
O5 0.0361(8) 0.0410(9) 0.0284(7) 0.0134(7) -0.0020(6) -0.0058(7)
O6 0.0270(7) 0.0299(7) 0.0184(6) 0.0045(5) 0.0075(5) 0.0019(5)
O7 0.0334(7) 0.0267(7) 0.0336(7) 0.0037(6) 0.0182(6) -0.0052(6)
N1 0.0185(7) 0.0227(8) 0.0172(7) 0.0024(6) 0.0065(6) -0.0013(6)
C1 0.0206(8) 0.0262(10) 0.0179(8) 0.0033(7) 0.0096(7) 0.0013(7)
C2 0.0200(9) 0.0288(10) 0.0168(8) -0.0012(7) 0.0050(7) -0.0054(7)
C3 0.0198(9) 0.0326(10) 0.0185(8) 0.0036(8) 0.0067(7) 0.0011(8)
C4 0.0246(9) 0.0337(11) 0.0273(10) 0.0067(8) 0.0085(8) -0.0032(8)
C5 0.0239(9) 0.0238(9) 0.0201(9) 0.0026(7) 0.0082(7) 0.0002(7)
C6 0.0227(9) 0.0284(10) 0.0221(9) 0.0011(8) 0.0042(7) 0.0043(8)
C7 0.0244(9) 0.0300(10) 0.0285(10) 0.0007(8) 0.0053(8) -0.0018(8)
C8 0.0213(9) 0.0274(10) 0.0243(9) 0.0077(8) 0.0076(7) 0.0028(8)
C9 0.0208(8) 0.0200(9) 0.0220(9) 0.0003(7) 0.0103(7) 0.0045(7)
C10 0.0209(9) 0.0218(9) 0.0197(8) 0.0013(7) 0.0090(7) 0.0048(7)
C11 0.0250(9) 0.0185(9) 0.0286(9) 0.0015(7) 0.0153(8) 0.0032(7)
C12 0.0240(9) 0.0216(9) 0.0312(10) -0.0050(8) 0.0103(8) 0.0003(7)
C13 0.0287(10) 0.0246(10) 0.0208(9) -0.0037(7) 0.0074(8) 0.0039(8)
C14 0.0286(9) 0.0234(9) 0.0218(9) 0.0024(7) 0.0128(8) 0.0051(8)
C15 0.0459(12) 0.0457(13) 0.0245(10) -0.0052(9) 0.0193(9) -0.0045(10)
C16 0.0335(11) 0.0282(10) 0.0504(13) 0.0016(9) 0.0252(10) -0.0058(9)

loop_
_atom_type_symbol
_atom_type_description
_atom_type_scat_dispersion_real
_atom_type_scat_dispersion_imag
_atom_type_scat_source
C C 0.0033 0.0016 'International Tables Vol C Tables 4.2.6.8 and 6.1.1.4'
H H 0.0000 0.0000 'International Tables Vol C Tables 4.2.6.8 and 6.1.1.4'
N N 0.0061 0.0033 'International Tables Vol C Tables 4.2.6.8 and 6.1.1.4'
O O 0.0106 0.0060 'International Tables Vol C Tables 4.2.6.8 and 6.1.1.4'

loop_
_geom_angle_atom_site_label_1
_geom_angle_atom_site_label_2
_geom_angle_atom_site_label_3
_geom_angle
_geom_angle_site_symmetry_1
_geom_angle_site_symmetry_3
_geom_angle_publ_flag
C2 O1 C1 109.96(13) . . ?
C6 O4 C5 115.36(14) . . ?
C10 O6 C15 114.87(14) . . ?
C11 O7 C16 116.99(15) . . ?
C3 N1 C2 111.12(15) . . ?
C3 N1 C8 126.31(15) . . ?
C2 N1 C8 122.31(14) . . ?
O1 C1 C4 109.35(14) . . ?
O1 C1 C5 108.25(13) . . ?
C4 C1 C5 110.99(14) . . ?
O1 C1 C3 102.96(13) . . ?
C4 C1 C3 114.42(15) . . ?
C5 C1 C3 110.43(15) . . ?
O2 C2 O1 124.12(17) . . ?
O2 C2 N1 126.48(17) . . ?
O1 C2 N1 109.40(14) . . ?
O3 C3 N1 126.64(18) . . ?
O3 C3 C1 127.07(16) . . ?
N1 C3 C1 106.27(14) . . ?
O4 C5 C1 107.20(14) . . ?
O5 C6 O4 121.72(18) . . ?
O5 C6 C7 126.54(17) . . ?
O4 C6 C7 111.73(15) . . ?
N1 C8 C9 112.23(14) . . ?
C10 C9 C14 119.73(17) . . ?
C10 C9 C8 120.07(15) . . ?
C14 C9 C8 120.20(16) . . ?
O6 C10 C9 119.31(16) . . ?
O6 C10 C11 120.36(15) . . ?
C9 C10 C11 120.23(16) . . ?
O7 C11 C12 125.03(17) . . ?
O7 C11 C10 115.53(15) . . ?
C12 C11 C10 119.44(16) . . ?
C11 C12 C13 119.90(17) . . ?
C14 C13 C12 120.79(17) . . ?
C13 C14 C9 119.88(17) . . ?

loop_
_geom_bond_atom_site_label_1
_geom_bond_atom_site_label_2
_geom_bond_distance
_geom_bond_site_symmetry_2
_geom_bond_publ_flag
O1 C2 1.348(2) . ?
O1 C1 1.461(2) . ?
O2 C2 1.199(2) . ?
O3 C3 1.211(2) . ?
O4 C6 1.351(2) . ?
O4 C5 1.437(2) . ?
O5 C6 1.208(2) . ?
O6 C10 1.381(2) . ?
O6 C15 1.439(2) . ?
O7 C11 1.364(2) . ?
O7 C16 1.436(2) . ?
N1 C3 1.364(2) . ?
N1 C2 1.393(2) . ?
N1 C8 1.460(2) . ?
C1 C4 1.513(3) . ?
C1 C5 1.520(2) . ?
C1 C3 1.521(3) . ?
C6 C7 1.489(3) . ?
C8 C9 1.510(2) . ?
C9 C10 1.389(2) . ?
C9 C14 1.402(2) . ?
C10 C11 1.409(3) . ?
C11 C12 1.391(3) . ?
C12 C13 1.393(3) . ?
C13 C14 1.381(3) . ?

loop_
_geom_torsion_atom_site_label_1
_geom_torsion_atom_site_label_2
_geom_torsion_atom_site_label_3
_geom_torsion_atom_site_label_4
_geom_torsion
_geom_torsion_site_symmetry_1
_geom_torsion_site_symmetry_2
_geom_torsion_site_symmetry_3
_geom_torsion_site_symmetry_4
_geom_torsion_publ_flag
C2 O1 C1 C4 -125.70(15) . . . . ?
C2 O1 C1 C5 113.28(15) . . . . ?
C2 O1 C1 C3 -3.67(17) . . . . ?
C1 O1 C2 O2 -179.77(16) . . . . ?
C1 O1 C2 N1 0.77(18) . . . . ?
C3 N1 C2 O2 -176.50(17) . . . . ?
C8 N1 C2 O2 -2.0(3) . . . . ?
C3 N1 C2 O1 2.94(19) . . . . ?
C8 N1 C2 O1 177.46(14) . . . . ?
C2 N1 C3 O3 176.16(18) . . . . ?
C8 N1 C3 O3 1.9(3) . . . . ?
C2 N1 C3 C1 -5.15(18) . . . . ?
C8 N1 C3 C1 -179.41(15) . . . . ?
O1 C1 C3 O3 -176.06(18) . . . . ?
C4 C1 C3 O3 -57.5(2) . . . . ?
C5 C1 C3 O3 68.6(2) . . . . ?
O1 C1 C3 N1 5.25(17) . . . . ?
C4 C1 C3 N1 123.79(16) . . . . ?
C5 C1 C3 N1 -110.12(16) . . . . ?
C6 O4 C5 C1 -177.98(14) . . . . ?
O1 C1 C5 O4 -55.53(18) . . . . ?
C4 C1 C5 O4 -175.53(14) . . . . ?
C3 C1 C5 O4 56.48(18) . . . . ?
C5 O4 C6 O5 2.1(3) . . . . ?
C5 O4 C6 C7 -178.78(15) . . . . ?
C3 N1 C8 C9 -108.27(19) . . . . ?
C2 N1 C8 C9 78.07(19) . . . . ?
N1 C8 C9 C10 -128.70(17) . . . . ?
N1 C8 C9 C14 52.4(2) . . . . ?
C15 O6 C10 C9 111.08(19) . . . . ?
C15 O6 C10 C11 -72.6(2) . . . . ?
C14 C9 C10 O6 177.38(15) . . . . ?
C8 C9 C10 O6 -1.5(2) . . . . ?
C14 C9 C10 C11 1.0(3) . . . . ?
C8 C9 C10 C11 -177.87(16) . . . . ?
C16 O7 C11 C12 -0.5(3) . . . . ?
C16 O7 C11 C10 179.02(15) . . . . ?
O6 C10 C11 O7 2.6(2) . . . . ?
C9 C10 C11 O7 178.89(15) . . . . ?
O6 C10 C11 C12 -177.87(15) . . . . ?
C9 C10 C11 C12 -1.6(3) . . . . ?
O7 C11 C12 C13 -179.73(16) . . . . ?
C10 C11 C12 C13 0.8(3) . . . . ?
C11 C12 C13 C14 0.5(3) . . . . ?
C12 C13 C14 C9 -1.1(3) . . . . ?
C10 C9 C14 C13 0.3(3) . . . . ?
C8 C9 C14 C13 179.19(16) . . . . ?
